data_4303280
loop_
_publ_author_name
'Hung Huy Nguyen'
'Jesudas J. Jegathesh'
'Pedro I. da S. Maia'
'Victor M. Deflon'
'Ronald Gust'
'Silke Bergemann'
'Ulrich Abram'

_publ_contact_author
;
      Ulrich Abram
      Free University of Berlin     
      Institute of Chemistry             
      Fabeckstrasse 34-36                     
      D-14195 Berlin         
      Germany                          
;
_publ_contact_author_email abram@chemie.fu-berlin.de
_publ_contact_author_fax '0049 (0)30 838 52676'
_publ_contact_author_phone '0049 (0)30 838 54002'
_publ_section_title
;
Synthesis, Structural Characterization, and Biological Evaluation of
Oxorhenium(V) Complexes with a Novel Type of Thiosemicarbazones Derived
from N-[N',N'-Dialkylamino(thiocarbonyl)]benzimidoyl Chlorides
;
_journal_name_full 'Inorganic Chemistry'
_journal_page_first 9356
_journal_page_last 9364
_journal_paper_doi 10.1021/ic901160v
_journal_volume 48
_journal_year 2009
_chemical_formula_moiety 'C20 H23 Cl N5 O Re S2'
_chemical_formula_sum 'C20 H23 Cl N5 O Re S2'
_chemical_formula_weight 635.20
_chemical_name_common '[ReOCl(PhMrtcs-Et2bzm]'
_chemical_name_systematic
;
N-(N',N'-Diethylaminothiocarbonyl)-N''-(N-1-Methyphenylamine
carbothioamide)benzamidinato(chloro)oxorhenium(V)'
;
_space_group_IT_number 14
_symmetry_cell_setting monoclinic
_symmetry_space_group_name_Hall '-P 2ybc'
_symmetry_space_group_name_H-M 'P 1 21/c 1'
_atom_sites_solution_hydrogens geom
_atom_sites_solution_primary direct
_atom_sites_solution_secondary difmap
_audit_creation_method SHELXL-97
_cell_angle_alpha 90.00
_cell_angle_beta 92.35(1)
_cell_angle_gamma 90.00
_cell_formula_units_Z 4
_cell_length_a 9.671(1)
_cell_length_b 10.765(1)
_cell_length_c 22.184(1)
_cell_measurement_reflns_used 11111
_cell_measurement_temperature 200(2)
_cell_measurement_theta_max 29.63
_cell_measurement_theta_min 2.64
_cell_volume 2307.6(3)
_computing_cell_refinement 'STOE X-AREA'
_computing_data_collection 'STOE X-AREA'
_computing_data_reduction 'STOE X-RED'
_computing_molecular_graphics ORTEP3
_computing_publication_material WinGX
_computing_structure_refinement 'SHELXL-97 (Sheldrick, 1997)'
_computing_structure_solution 'SHELXS-97 (Sheldrick, 1997)'
_diffrn_ambient_temperature 200(2)
_diffrn_detector_area_resol_mean 6.67
_diffrn_measured_fraction_theta_full 0.987
_diffrn_measured_fraction_theta_max 0.987
_diffrn_measurement_device_type 'STOE IPDS 2T'
_diffrn_measurement_method 'rotation method'
_diffrn_radiation_monochromator graphite
_diffrn_radiation_source 'fine-focus sealed tube'
_diffrn_radiation_type MoK\a
_diffrn_radiation_wavelength 0.71073
_diffrn_reflns_av_R_equivalents 0.0683
_diffrn_reflns_av_sigmaI/netI 0.0720
_diffrn_reflns_limit_h_max 9
_diffrn_reflns_limit_h_min -13
_diffrn_reflns_limit_k_max 13
_diffrn_reflns_limit_k_min -14
_diffrn_reflns_limit_l_max 30
_diffrn_reflns_limit_l_min -30
_diffrn_reflns_number 14080
_diffrn_reflns_theta_full 29.23
_diffrn_reflns_theta_max 29.23
_diffrn_reflns_theta_min 1.84
_diffrn_standards_decay_% 0.5
_exptl_absorpt_coefficient_mu 5.585
_exptl_absorpt_correction_T_max 0.7755
_exptl_absorpt_correction_T_min 0.3757
_exptl_absorpt_correction_type integration
_exptl_absorpt_process_details 'STOE X-RED'
_exptl_crystal_colour red
_exptl_crystal_density_diffrn 1.828
_exptl_crystal_density_method 'not measured'
_exptl_crystal_description block
_exptl_crystal_F_000 1240
_exptl_crystal_size_max 0.30
_exptl_crystal_size_mid 0.20
_exptl_crystal_size_min 0.15
_refine_diff_density_max 7.446
_refine_diff_density_min -2.974
_refine_diff_density_rms 0.303
_refine_ls_extinction_coef 0.0126(9)
_refine_ls_extinction_expression Fc^*^=kFc[1+0.001xFc^2^\l^3^/sin(2\q)]^-1/4^
_refine_ls_extinction_method SHELXL
_refine_ls_goodness_of_fit_ref 0.958
_refine_ls_hydrogen_treatment constr
_refine_ls_matrix_type full
_refine_ls_number_parameters 272
_refine_ls_number_reflns 6192
_refine_ls_number_restraints 0
_refine_ls_restrained_S_all 0.958
_refine_ls_R_factor_all 0.0898
_refine_ls_R_factor_gt 0.0621
_refine_ls_shift/su_max 0.001
_refine_ls_shift/su_mean 0.000
_refine_ls_structure_factor_coef Fsqd
_refine_ls_weighting_details 'calc w=1/[\s^2^(Fo^2^)+(0.1332P)^2^+0.0000P] where P=(Fo^2^+2Fc^2^)/3'
_refine_ls_weighting_scheme calc
_refine_ls_wR_factor_gt 0.1605
_refine_ls_wR_factor_ref 0.1848
_reflns_number_gt 4301
_reflns_number_total 6192
_reflns_threshold_expression >2sigma(I)
_cod_data_source_file ic901160v_si_001_5.cif
_cod_data_source_block hn_rxv
_cod_original_cell_volume 2307.5(3)
_cod_database_code 4303280

loop_
_symmetry_equiv_pos_as_xyz
'x, y, z'
'-x, y+1/2, -z+1/2'
'-x, -y, -z'
'x, -y-1/2, z-1/2'

loop_
_atom_site_label
_atom_site_type_symbol
_atom_site_fract_x
_atom_site_fract_y
_atom_site_fract_z
_atom_site_U_iso_or_equiv
_atom_site_adp_type
_atom_site_occupancy
_atom_site_symmetry_multiplicity
_atom_site_calc_flag
_atom_site_refinement_flags
_atom_site_disorder_assembly
_atom_site_disorder_group
Re Re 0.09670(3) 0.62720(3) 0.358106(14) 0.03229(16) Uani 1 1 d . . .
Cl Cl -0.1119(2) 0.6100(3) 0.29960(11) 0.0456(5) Uani 1 1 d . . .
O10 O 0.0688(8) 0.5467(7) 0.4221(3) 0.0447(15) Uani 1 1 d . . .
S1 S 0.1753(2) 0.5006(2) 0.28333(10) 0.0406(5) Uani 1 1 d . . .
C2 C 0.3578(9) 0.5008(8) 0.2886(4) 0.0335(17) Uani 1 1 d . . .
N3 N 0.4348(7) 0.5404(7) 0.3370(3) 0.0333(14) Uani 1 1 d . . .
C4 C 0.4009(9) 0.6256(8) 0.3762(4) 0.0311(15) Uani 1 1 d . . .
N5 N 0.2862(7) 0.6997(6) 0.3726(3) 0.0282(13) Uani 1 1 d . . .
N7 N 0.3090(7) 0.8178(7) 0.3984(3) 0.0300(13) Uani 1 1 d . . .
C8 C 0.1985(10) 0.8841(8) 0.3992(4) 0.0345(17) Uani 1 1 d . . .
S9 S 0.0390(2) 0.8324(2) 0.36608(10) 0.0376(5) Uani 1 1 d . . .
C31 C 0.5007(9) 0.6398(7) 0.4285(4) 0.0302(16) Uani 1 1 d . . .
C32 C 0.4507(9) 0.6628(8) 0.4863(3) 0.0308(16) Uani 1 1 d . . .
H32 H 0.3571 0.6778 0.4912 0.037 Uiso 1 1 calc R . .
C33 C 0.5425(11) 0.6626(9) 0.5355(4) 0.0392(19) Uani 1 1 d . . .
H33 H 0.5096 0.6761 0.5737 0.047 Uiso 1 1 calc R . .
C34 C 0.6811(11) 0.6430(9) 0.5293(4) 0.042(2) Uani 1 1 d . . .
H34 H 0.7412 0.6442 0.5631 0.050 Uiso 1 1 calc R . .
C35 C 0.7320(10) 0.6214(10) 0.4728(5) 0.044(2) Uani 1 1 d . . .
H35 H 0.8262 0.6092 0.4682 0.053 Uiso 1 1 calc R . .
C36 C 0.6398(10) 0.6182(9) 0.4227(4) 0.0398(19) Uani 1 1 d . . .
H36 H 0.6729 0.6011 0.3848 0.048 Uiso 1 1 calc R . .
N6 N 0.4229(8) 0.4551(7) 0.2424(3) 0.0354(16) Uani 1 1 d . . .
C41 C 0.3521(12) 0.3990(12) 0.1895(5) 0.057(3) Uani 1 1 d . . .
H41A H 0.2662 0.3621 0.2018 0.068 Uiso 1 1 calc R . .
H41B H 0.4094 0.3326 0.1747 0.068 Uiso 1 1 calc R . .
C42 C 0.3203(15) 0.486(2) 0.1395(5) 0.082(5) Uani 1 1 d . . .
H42A H 0.2733 0.4429 0.1069 0.123 Uiso 1 1 calc R . .
H42B H 0.4049 0.5211 0.1257 0.123 Uiso 1 1 calc R . .
H42C H 0.2622 0.5518 0.1533 0.123 Uiso 1 1 calc R . .
C43 C 0.5753(11) 0.4572(12) 0.2431(5) 0.054(3) Uani 1 1 d . . .
H43A H 0.6089 0.5286 0.2660 0.065 Uiso 1 1 calc R . .
H43B H 0.6056 0.4655 0.2021 0.065 Uiso 1 1 calc R . .
C44 C 0.6363(17) 0.3390(17) 0.2711(8) 0.087(5) Uani 1 1 d . . .
H44A H 0.7355 0.3428 0.2709 0.131 Uiso 1 1 calc R . .
H44B H 0.6042 0.2684 0.2481 0.131 Uiso 1 1 calc R . .
H44C H 0.6077 0.3314 0.3118 0.131 Uiso 1 1 calc R . .
N51 N 0.2027(8) 0.9956(7) 0.4295(3) 0.0378(16) Uani 1 1 d . . .
C52 C 0.3256(12) 1.0209(11) 0.4679(5) 0.050(2) Uani 1 1 d . . .
H52A H 0.3167 1.1008 0.4865 0.075 Uiso 1 1 calc R . .
H52B H 0.4059 1.0203 0.4438 0.075 Uiso 1 1 calc R . .
H52C H 0.3351 0.9581 0.4985 0.075 Uiso 1 1 calc R . .
C53 C 0.1037(11) 1.0915(9) 0.4189(4) 0.0392(19) Uani 1 1 d . . .
C54 C 0.0773(11) 1.1341(9) 0.3602(4) 0.043(2) Uani 1 1 d . . .
H54 H 0.1212 1.0977 0.3281 0.051 Uiso 1 1 calc R . .
C55 C -0.0153(13) 1.2316(10) 0.3499(5) 0.053(3) Uani 1 1 d . . .
H55 H -0.0320 1.2612 0.3109 0.063 Uiso 1 1 calc R . .
C56 C -0.0819(11) 1.2843(10) 0.3968(6) 0.051(3) Uani 1 1 d . . .
H56 H -0.1452 1.3481 0.3896 0.061 Uiso 1 1 calc R . .
C57 C -0.0548(11) 1.2421(10) 0.4553(5) 0.047(2) Uani 1 1 d . . .
H57 H -0.0985 1.2786 0.4874 0.056 Uiso 1 1 calc R . .
C58 C 0.0369(11) 1.1464(9) 0.4655(5) 0.043(2) Uani 1 1 d . . .
H58 H 0.0542 1.1181 0.5047 0.051 Uiso 1 1 calc R . .

loop_
_atom_site_aniso_label
_atom_site_aniso_U_11
_atom_site_aniso_U_22
_atom_site_aniso_U_33
_atom_site_aniso_U_23
_atom_site_aniso_U_13
_atom_site_aniso_U_12
Re 0.0289(2) 0.0364(2) 0.0317(2) -0.00367(13) 0.00345(12) -0.00167(14)
Cl 0.0311(10) 0.0639(16) 0.0417(11) -0.0107(10) -0.0006(8) -0.0027(10)
O10 0.040(4) 0.045(4) 0.049(4) 0.001(3) 0.004(3) -0.001(3)
S1 0.0316(10) 0.0506(13) 0.0400(11) -0.0162(9) 0.0061(8) -0.0044(9)
C2 0.036(4) 0.030(4) 0.035(4) -0.005(3) 0.000(3) 0.000(3)
N3 0.025(3) 0.042(4) 0.033(3) -0.008(3) 0.000(3) 0.002(3)
C4 0.026(3) 0.034(4) 0.034(4) -0.003(3) 0.004(3) -0.002(3)
N5 0.022(3) 0.031(3) 0.032(3) -0.003(2) 0.001(2) -0.002(3)
N7 0.026(3) 0.034(4) 0.031(3) -0.005(3) 0.002(3) -0.001(3)
C8 0.040(5) 0.030(4) 0.033(4) 0.004(3) 0.001(3) 0.001(4)
S9 0.0307(10) 0.0396(11) 0.0421(11) -0.0053(9) -0.0025(8) 0.0044(9)
C31 0.028(4) 0.030(4) 0.033(4) -0.005(3) 0.001(3) -0.003(3)
C32 0.031(4) 0.033(4) 0.028(3) 0.001(3) 0.003(3) -0.002(3)
C33 0.047(5) 0.044(5) 0.026(4) -0.001(3) -0.003(3) -0.003(4)
C34 0.046(5) 0.036(5) 0.043(5) 0.004(3) -0.014(4) -0.012(4)
C35 0.027(4) 0.044(5) 0.061(6) 0.001(4) -0.004(4) -0.001(4)
C36 0.033(4) 0.047(5) 0.040(4) 0.008(4) 0.005(3) 0.004(4)
N6 0.031(3) 0.040(4) 0.035(3) -0.014(3) 0.005(3) 0.003(3)
C41 0.040(5) 0.086(9) 0.045(5) -0.032(5) 0.005(4) 0.005(5)
C42 0.052(7) 0.155(16) 0.039(5) 0.000(8) -0.002(5) -0.015(9)
C43 0.034(5) 0.075(8) 0.054(6) -0.032(5) 0.009(4) -0.004(5)
C44 0.061(9) 0.102(12) 0.098(11) -0.039(9) -0.021(8) 0.046(9)
N51 0.037(4) 0.034(4) 0.042(4) -0.009(3) -0.006(3) 0.001(3)
C52 0.052(6) 0.048(6) 0.048(5) -0.014(4) -0.012(4) 0.001(5)
C53 0.042(5) 0.029(4) 0.046(5) -0.007(3) 0.002(4) -0.003(4)
C54 0.046(5) 0.040(5) 0.043(5) -0.001(4) 0.000(4) 0.014(4)
C55 0.059(7) 0.042(6) 0.057(6) 0.006(4) -0.006(5) 0.011(5)
C56 0.037(5) 0.029(4) 0.086(8) -0.009(5) -0.009(5) 0.002(4)
C57 0.038(5) 0.046(5) 0.056(6) -0.014(4) 0.005(4) 0.001(4)
C58 0.041(5) 0.042(5) 0.046(5) -0.010(4) 0.007(4) -0.011(4)

loop_
_atom_type_symbol
_atom_type_description
_atom_type_scat_dispersion_real
_atom_type_scat_dispersion_imag
_atom_type_scat_source
C C 0.0033 0.0016 'International Tables Vol C Tables 4.2.6.8 and 6.1.1.4'
H H 0.0000 0.0000 'International Tables Vol C Tables 4.2.6.8 and 6.1.1.4'
N N 0.0061 0.0033 'International Tables Vol C Tables 4.2.6.8 and 6.1.1.4'
S S 0.1246 0.1234 'International Tables Vol C Tables 4.2.6.8 and 6.1.1.4'
Re Re -1.0185 7.2310 'International Tables Vol C Tables 4.2.6.8 and 6.1.1.4'
Cl Cl 0.1484 0.1585 'International Tables Vol C Tables 4.2.6.8 and 6.1.1.4'
O O 0.0106 0.0060 'International Tables Vol C Tables 4.2.6.8 and 6.1.1.4'

loop_
_geom_angle_atom_site_label_1
_geom_angle_atom_site_label_2
_geom_angle_atom_site_label_3
_geom_angle
_geom_angle_site_symmetry_1
_geom_angle_site_symmetry_3
_geom_angle_publ_flag
O10 Re N5 103.9(3) . . ?
O10 Re S9 112.4(3) . . ?
N5 Re S9 80.6(2) . . ?
O10 Re S1 111.7(3) . . ?
N5 Re S1 91.11(19) . . ?
S9 Re S1 135.80(9) . . ?
O10 Re Cl 105.0(3) . . ?
N5 Re Cl 150.9(2) . . ?
S9 Re Cl 84.98(9) . . ?
S1 Re Cl 81.80(8) . . ?
C2 S1 Re 108.1(3) . . ?
N6 C2 N3 118.1(8) . . ?
N6 C2 S1 117.1(6) . . ?
N3 C2 S1 124.8(6) . . ?
C4 N3 C2 127.0(8) . . ?
N3 C4 N5 126.4(8) . . ?
N3 C4 C31 114.6(7) . . ?
N5 C4 C31 119.0(7) . . ?
C4 N5 N7 113.0(7) . . ?
C4 N5 Re 121.1(6) . . ?
N7 N5 Re 122.9(5) . . ?
C8 N7 N5 113.0(7) . . ?
N7 C8 N51 118.9(9) . . ?
N7 C8 S9 122.0(7) . . ?
N51 C8 S9 119.0(7) . . ?
C8 S9 Re 97.1(3) . . ?
C36 C31 C32 119.1(8) . . ?
C36 C31 C4 121.1(8) . . ?
C32 C31 C4 119.5(7) . . ?
C33 C32 C31 119.0(8) . . ?
C34 C33 C32 121.6(8) . . ?
C33 C34 C35 120.1(9) . . ?
C34 C35 C36 119.0(9) . . ?
C31 C36 C35 121.2(9) . . ?
C2 N6 C41 123.7(8) . . ?
C2 N6 C43 119.6(7) . . ?
C41 N6 C43 116.7(7) . . ?
N6 C41 C42 114.6(12) . . ?
N6 C43 C44 111.2(11) . . ?
C8 N51 C53 123.1(8) . . ?
C8 N51 C52 117.1(8) . . ?
C53 N51 C52 119.3(8) . . ?
C58 C53 C54 119.1(10) . . ?
C58 C53 N51 121.4(9) . . ?
C54 C53 N51 119.4(8) . . ?
C55 C54 C53 119.6(9) . . ?
C56 C55 C54 120.4(10) . . ?
C55 C56 C57 119.9(10) . . ?
C58 C57 C56 119.6(9) . . ?
C57 C58 C53 121.3(10) . . ?

loop_
_geom_bond_atom_site_label_1
_geom_bond_atom_site_label_2
_geom_bond_distance
_geom_bond_site_symmetry_2
_geom_bond_publ_flag
Re O10 1.694(7) . ?
Re N5 2.005(7) . ?
Re S9 2.287(2) . ?
Re S1 2.300(2) . ?
Re Cl 2.361(2) . ?
S1 C2 1.764(9) . ?
C2 N6 1.320(10) . ?
C2 N3 1.350(11) . ?
N3 C4 1.314(10) . ?
C4 N5 1.366(11) . ?
C4 C31 1.486(11) . ?
N5 N7 1.408(10) . ?
N7 C8 1.286(12) . ?
C8 N51 1.376(11) . ?
C8 S9 1.771(10) . ?
C31 C36 1.376(12) . ?
C31 C32 1.412(11) . ?
C32 C33 1.377(12) . ?
C33 C34 1.369(15) . ?
C34 C35 1.385(15) . ?
C35 C36 1.395(14) . ?
N6 C41 1.465(12) . ?
N6 C43 1.473(12) . ?
C41 C42 1.48(2) . ?
C43 C44 1.52(2) . ?
N51 C53 1.421(12) . ?
N51 C52 1.459(13) . ?
C53 C58 1.375(13) . ?
C53 C54 1.394(13) . ?
C54 C55 1.392(14) . ?
C55 C56 1.369(16) . ?
C56 C57 1.390(16) . ?
C57 C58 1.372(15) . ?
